data_4311584
loop_
_publ_author_name
'Donald J. Darensbourg'
'Ryan M. Mackiewicz'
'Jody L. Rodgers'
'Cindy C. Fang'
'Damon R. Billodeaux'
'Joseph H. Reibenspies'

_publ_section_title
;
 Cyclohexene Oxide/CO2 Copolymerization Catalyzed by Chromium(III) Salen
 Complexes and N-Methylimidazole: Effects of Varying Salen Ligand
 Substituents and Relative Cocatalyst Loading
;
_journal_name_full 'Inorganic Chemistry'
_journal_page_first 6024
_journal_page_last 6034
_journal_paper_doi 10.1021/ic049182e
_journal_volume 43
_journal_year 2004
_chemical_formula_sum 'C40 H62 Cl Cr N2 O2'
_chemical_formula_weight 690.37
_chemical_name_systematic
; 
 ? 
;
_space_group_IT_number 19
_symmetry_cell_setting orthorhombic
_symmetry_space_group_name_Hall 'P 2ac 2ab'
_symmetry_space_group_name_H-M 'P 21 21 21'
_atom_sites_solution_hydrogens geom
_atom_sites_solution_primary direct
_atom_sites_solution_secondary difmap
_audit_creation_method SHELXL-97
_cell_angle_alpha 90.00
_cell_angle_beta 90.00
_cell_angle_gamma 90.00
_cell_formula_units_Z 4
_cell_length_a 12.104(5)
_cell_length_b 14.875(6)
_cell_length_c 22.512(8)
_cell_measurement_reflns_used 21
_cell_measurement_temperature 110(2)
_cell_measurement_theta_max 27.064
_cell_measurement_theta_min 4.337
_cell_volume 4053(3)
_computing_cell_refinement 'Bruker SMART'
_computing_data_collection 'Bruker SMART'
_computing_data_reduction 'Bruker SAINT'
_computing_molecular_graphics 'Bruker SHELXTL'
_computing_publication_material 'Bruker SHELXTL'
_computing_structure_refinement 'SHELXL-97 (Sheldrick, 1997)'
_computing_structure_solution 'SHELXS-97 (Sheldrick, 1990)'
_diffrn_ambient_temperature 110(2)
_diffrn_measured_fraction_theta_full 0.956
_diffrn_measured_fraction_theta_max 0.956
_diffrn_measurement_device_type 'CCD area detector'
_diffrn_measurement_method 'phi and omega scans'
_diffrn_radiation_monochromator graphite
_diffrn_radiation_source 'fine-focus sealed tube'
_diffrn_radiation_type MoK\a
_diffrn_radiation_wavelength 0.71073
_diffrn_reflns_av_R_equivalents 0.2530
_diffrn_reflns_av_sigmaI/netI 0.7063
_diffrn_reflns_limit_h_max 15
_diffrn_reflns_limit_h_min -14
_diffrn_reflns_limit_k_max 19
_diffrn_reflns_limit_k_min -14
_diffrn_reflns_limit_l_max 29
_diffrn_reflns_limit_l_min -29
_diffrn_reflns_number 25667
_diffrn_reflns_theta_full 28.25
_diffrn_reflns_theta_max 28.25
_diffrn_reflns_theta_min 1.64
_exptl_absorpt_coefficient_mu 0.570
_exptl_absorpt_correction_type none
_exptl_crystal_colour purple
_exptl_crystal_density_diffrn 1.643
_exptl_crystal_density_meas 0
_exptl_crystal_density_method 'not measured'
_exptl_crystal_description fragment
_exptl_crystal_F_000 2106
_exptl_crystal_size_max 0.40
_exptl_crystal_size_mid 0.35
_exptl_crystal_size_min 0.25
_refine_diff_density_max 0.526
_refine_diff_density_min -0.385
_refine_diff_density_rms 0.103
_refine_ls_abs_structure_details 'Flack H D (1983), Acta Cryst. A39, 876-881'
_refine_ls_abs_structure_Flack -0.15(5)
_refine_ls_extinction_method none
_refine_ls_goodness_of_fit_ref 0.675
_refine_ls_hydrogen_treatment mixed
_refine_ls_matrix_type full
_refine_ls_number_parameters 433
_refine_ls_number_reflns 9317
_refine_ls_number_restraints 0
_refine_ls_restrained_S_all 0.675
_refine_ls_R_factor_all 0.3237
_refine_ls_R_factor_gt 0.0602
_refine_ls_shift/su_max 0.001
_refine_ls_shift/su_mean 0.000
_refine_ls_structure_factor_coef Fsqd
_refine_ls_weighting_details 'calc w=1/[\s^2^(Fo^2^)+(0.0627P)^2^+0.0000P] where P=(Fo^2^+2Fc^2^)/3'
_refine_ls_weighting_scheme calc
_refine_ls_wR_factor_gt 0.1160
_refine_ls_wR_factor_ref 0.2052
_reflns_number_gt 1920
_reflns_number_total 9317
_reflns_threshold_expression >2sigma(I)
_cod_data_source_file ic049182esi20040629_114309_4.cif
_cod_data_source_block complex1a
_cod_depositor_comments
;
The following automatic conversions were performed:
'_symmetry_cell_setting' value 'Orthorhombic' changed to 'orthorhombic'
according to '/home/saulius/struct/CIF-dictionaries/cif_core.dic'
dictionary named 'cif_core.dic' version 2.4.1 from 2010-06-29.

Automatic conversion script
Id: cif_fix_enum 1527 2010-12-29 10:47:43Z saulius 
;
_cod_database_code 4311584

loop_
_symmetry_equiv_pos_as_xyz
'x, y, z'
'-x+1/2, -y, z+1/2'
'-x, y+1/2, -z+1/2'
'x+1/2, -y+1/2, -z'

loop_
_atom_site_label
_atom_site_type_symbol
_atom_site_fract_x
_atom_site_fract_y
_atom_site_fract_z
_atom_site_U_iso_or_equiv
_atom_site_adp_type
_atom_site_occupancy
_atom_site_symmetry_multiplicity
_atom_site_calc_flag
_atom_site_refinement_flags
_atom_site_disorder_assembly
_atom_site_disorder_group
Cr1 Cr 0.82489(11) 0.10580(10) 0.97810(7) 0.0335(4) Uani 1 1 d . . .
Cl1 Cl 1.00727(17) 0.12927(16) 0.97185(11) 0.0452(7) Uani 1 1 d . . .
O1 O 0.8303(5) -0.0124(4) 0.9475(2) 0.0338(17) Uani 1 1 d . . .
O2 O 0.7786(4) 0.1520(4) 0.9045(2) 0.0342(17) Uani 1 1 d . . .
N1 N 0.7972(6) 0.0561(6) 1.0582(3) 0.038(2) Uani 1 1 d . . .
N2 N 0.7806(5) 0.2180(5) 1.0188(3) 0.0268(18) Uani 1 1 d . . .
C1 C 0.8682(6) -0.0859(6) 0.9749(5) 0.029(2) Uani 1 1 d . . .
C2 C 0.9035(7) -0.1598(7) 0.9388(4) 0.034(3) Uani 1 1 d . . .
C3 C 0.9374(7) -0.2365(6) 0.9695(5) 0.036(3) Uani 1 1 d . . .
H3 H 0.9633 -0.2856 0.9464 0.043 Uiso 1 1 calc R . .
C4 C 0.9366(7) -0.2477(6) 1.0311(5) 0.034(2) Uani 1 1 d . . .
C5 C 0.9042(8) -0.1749(7) 1.0638(4) 0.039(3) Uani 1 1 d . . .
H5 H 0.9054 -0.1784 1.1059 0.047 Uiso 1 1 calc R . .
C6 C 0.8689(7) -0.0944(7) 1.0362(4) 0.035(3) Uani 1 1 d . . .
C7 C 0.8256(8) -0.0257(6) 1.0749(4) 0.038(3) Uani 1 1 d . . .
H7 H 0.8169 -0.0405 1.1156 0.046 Uiso 1 1 calc R . .
C8 C 0.9167(9) -0.1529(7) 0.8722(4) 0.041(3) Uani 1 1 d . . .
C9 C 1.0047(8) -0.0827(6) 0.8579(4) 0.053(3) Uani 1 1 d . . .
H9A H 0.9834 -0.0248 0.8752 0.080 Uiso 1 1 calc R . .
H9B H 1.0117 -0.0764 0.8147 0.080 Uiso 1 1 calc R . .
H9C H 1.0757 -0.1018 0.8746 0.080 Uiso 1 1 calc R . .
C10 C 0.8094(7) -0.1272(6) 0.8419(4) 0.047(3) Uani 1 1 d . . .
H10A H 0.7849 -0.0684 0.8565 0.071 Uiso 1 1 calc R . .
H10B H 0.7529 -0.1725 0.8507 0.071 Uiso 1 1 calc R . .
H10C H 0.8210 -0.1241 0.7988 0.071 Uiso 1 1 calc R . .
C11 C 0.9528(8) -0.2418(6) 0.8434(4) 0.055(3) Uani 1 1 d . . .
H11A H 0.9617 -0.2331 0.8005 0.082 Uiso 1 1 calc R . .
H11B H 0.8965 -0.2878 0.8507 0.082 Uiso 1 1 calc R . .
H11C H 1.0232 -0.2611 0.8606 0.082 Uiso 1 1 calc R . .
C12 C 0.9782(9) -0.3348(7) 1.0590(4) 0.046(3) Uani 1 1 d . . .
C13 C 0.9705(9) -0.3355(7) 1.1259(4) 0.071(4) Uani 1 1 d . . .
H13A H 0.9962 -0.3936 1.1411 0.107 Uiso 1 1 calc R . .
H13B H 0.8936 -0.3259 1.1380 0.107 Uiso 1 1 calc R . .
H13C H 1.0168 -0.2873 1.1422 0.107 Uiso 1 1 calc R . .
C14 C 1.0974(8) -0.3515(6) 1.0390(4) 0.054(3) Uani 1 1 d . . .
H14A H 1.0996 -0.3576 0.9957 0.081 Uiso 1 1 calc R . .
H14B H 1.1250 -0.4069 1.0573 0.081 Uiso 1 1 calc R . .
H14C H 1.1438 -0.3008 1.0512 0.081 Uiso 1 1 calc R . .
C15 C 0.9040(9) -0.4107(6) 1.0353(5) 0.065(3) Uani 1 1 d . . .
H15A H 0.9110 -0.4142 0.9920 0.098 Uiso 1 1 calc R . .
H15B H 0.8269 -0.3982 1.0458 0.098 Uiso 1 1 calc R . .
H15C H 0.9267 -0.4680 1.0530 0.098 Uiso 1 1 calc R . .
C16 C 0.7333(6) 0.1134(6) 1.1004(4) 0.024(2) Uani 1 1 d . . .
H16 H 0.7604 0.1000 1.1415 0.029 Uiso 1 1 calc R . .
C17 C 0.6069(7) 0.0927(7) 1.0987(4) 0.031(2) Uani 1 1 d . . .
C18 C 0.5484(7) 0.1520(6) 1.1452(4) 0.042(3) Uani 1 1 d . . .
H18A H 0.4713 0.1327 1.1493 0.063 Uiso 1 1 calc R . .
H18B H 0.5506 0.2149 1.1323 0.063 Uiso 1 1 calc R . .
H18C H 0.5860 0.1461 1.1835 0.063 Uiso 1 1 calc R . .
C19 C 0.5861(8) -0.0058(6) 1.1152(4) 0.047(3) Uani 1 1 d . . .
H19A H 0.5065 -0.0162 1.1190 0.071 Uiso 1 1 calc R . .
H19B H 0.6224 -0.0193 1.1531 0.071 Uiso 1 1 calc R . .
H19C H 0.6162 -0.0450 1.0842 0.071 Uiso 1 1 calc R . .
C20 C 0.5569(6) 0.1103(6) 1.0378(4) 0.039(3) Uani 1 1 d . . .
H20A H 0.5650 0.1741 1.0278 0.059 Uiso 1 1 calc R . .
H20B H 0.4783 0.0945 1.0384 0.059 Uiso 1 1 calc R . .
H20C H 0.5951 0.0737 1.0080 0.059 Uiso 1 1 calc R . .
C21 C 0.7640(7) 0.2385(6) 0.8886(4) 0.024(2) Uani 1 1 d . . .
C22 C 0.7565(7) 0.2568(7) 0.8253(4) 0.030(2) Uani 1 1 d . . .
C23 C 0.7379(7) 0.3458(7) 0.8097(4) 0.039(3) Uani 1 1 d . . .
H23 H 0.7328 0.3594 0.7686 0.047 Uiso 1 1 calc R . .
C24 C 0.7260(7) 0.4178(7) 0.8504(4) 0.036(3) Uani 1 1 d . . .
C25 C 0.7324(6) 0.3984(7) 0.9098(4) 0.033(2) Uani 1 1 d . . .
H25 H 0.7232 0.4451 0.9381 0.040 Uiso 1 1 calc R . .
C26 C 0.7530(7) 0.3082(7) 0.9297(4) 0.031(3) Uani 1 1 d . . .
C27 C 0.7537(6) 0.2928(6) 0.9928(4) 0.033(3) Uani 1 1 d . . .
H27 H 0.7327 0.3416 1.0176 0.039 Uiso 1 1 calc R . .
C28 C 0.7693(8) 0.1823(7) 0.7798(4) 0.042(3) Uani 1 1 d . . .
C29 C 0.8859(7) 0.1381(7) 0.7850(4) 0.050(3) Uani 1 1 d . . .
H29A H 0.9429 0.1833 0.7769 0.075 Uiso 1 1 calc R . .
H29B H 0.8922 0.0890 0.7562 0.075 Uiso 1 1 calc R . .
H29C H 0.8959 0.1143 0.8253 0.075 Uiso 1 1 calc R . .
C30 C 0.6799(8) 0.1110(7) 0.7870(4) 0.047(3) Uani 1 1 d . . .
H30A H 0.6894 0.0645 0.7567 0.070 Uiso 1 1 calc R . .
H30B H 0.6071 0.1390 0.7826 0.070 Uiso 1 1 calc R . .
H30C H 0.6858 0.0838 0.8266 0.070 Uiso 1 1 calc R . .
C31 C 0.7591(7) 0.2175(7) 0.7163(3) 0.051(3) Uani 1 1 d . . .
H31A H 0.8136 0.2652 0.7098 0.076 Uiso 1 1 calc R . .
H31B H 0.6846 0.2415 0.7100 0.076 Uiso 1 1 calc R . .
H31C H 0.7726 0.1683 0.6882 0.076 Uiso 1 1 calc R . .
C32 C 0.7037(8) 0.5128(7) 0.8289(4) 0.040(3) Uani 1 1 d . . .
C33 C 0.5941(8) 0.5150(7) 0.7940(4) 0.064(4) Uani 1 1 d . . .
H33A H 0.5849 0.5741 0.7755 0.096 Uiso 1 1 calc R . .
H33B H 0.5325 0.5036 0.8213 0.096 Uiso 1 1 calc R . .
H33C H 0.5953 0.4685 0.7632 0.096 Uiso 1 1 calc R . .
C34 C 0.7960(7) 0.5421(6) 0.7849(4) 0.046(3) Uani 1 1 d . . .
H34A H 0.8684 0.5339 0.8037 0.069 Uiso 1 1 calc R . .
H34B H 0.7860 0.6055 0.7745 0.069 Uiso 1 1 calc R . .
H34C H 0.7918 0.5053 0.7489 0.069 Uiso 1 1 calc R . .
C35 C 0.6967(8) 0.5822(6) 0.8782(4) 0.056(3) Uani 1 1 d . . .
H35A H 0.7643 0.5800 0.9022 0.083 Uiso 1 1 calc R . .
H35B H 0.6328 0.5692 0.9035 0.083 Uiso 1 1 calc R . .
H35C H 0.6887 0.6423 0.8608 0.083 Uiso 1 1 calc R . .
C36 C 0.7642(7) 0.2125(6) 1.0857(4) 0.026(2) Uani 1 1 d . . .
H36 H 0.6972 0.2493 1.0949 0.031 Uiso 1 1 calc R . .
C37 C 0.8602(7) 0.2515(6) 1.1254(4) 0.030(3) Uani 1 1 d . . .
C38 C 0.8168(8) 0.2588(6) 1.1888(4) 0.043(3) Uani 1 1 d . . .
H38A H 0.8761 0.2800 1.2149 0.064 Uiso 1 1 calc R . .
H38B H 0.7914 0.1997 1.2023 0.064 Uiso 1 1 calc R . .
H38C H 0.7552 0.3014 1.1900 0.064 Uiso 1 1 calc R . .
C39 C 0.9633(7) 0.1919(7) 1.1236(4) 0.055(3) Uani 1 1 d . . .
H39A H 1.0237 0.2217 1.1449 0.082 Uiso 1 1 calc R . .
H39B H 0.9851 0.1817 1.0822 0.082 Uiso 1 1 calc R . .
H39C H 0.9471 0.1341 1.1426 0.082 Uiso 1 1 calc R . .
C40 C 0.8896(8) 0.3477(6) 1.1047(4) 0.050(3) Uani 1 1 d . . .
H40A H 0.9217 0.3453 1.0648 0.075 Uiso 1 1 calc R . .
H40B H 0.9433 0.3741 1.1323 0.075 Uiso 1 1 calc R . .
H40C H 0.8226 0.3847 1.1040 0.075 Uiso 1 1 calc R . .

loop_
_atom_site_aniso_label
_atom_site_aniso_U_11
_atom_site_aniso_U_22
_atom_site_aniso_U_33
_atom_site_aniso_U_23
_atom_site_aniso_U_13
_atom_site_aniso_U_12
Cr1 0.0329(9) 0.0305(9) 0.0371(9) -0.0029(9) 0.0008(9) -0.0020(8)
Cl1 0.0304(14) 0.0482(18) 0.0568(17) -0.0122(16) 0.0011(14) -0.0043(13)
O1 0.035(4) 0.032(4) 0.035(4) -0.004(3) 0.008(3) -0.006(4)
O2 0.034(4) 0.038(5) 0.030(4) 0.001(4) -0.008(3) 0.004(3)
N1 0.027(5) 0.050(6) 0.037(5) 0.001(5) 0.012(4) 0.008(4)
N2 0.032(5) 0.020(5) 0.028(5) 0.012(4) -0.007(4) -0.001(4)
C1 0.025(5) 0.017(6) 0.046(7) 0.007(6) 0.000(5) -0.007(4)
C2 0.024(6) 0.041(8) 0.037(7) 0.006(6) 0.012(5) 0.006(5)
C3 0.037(6) 0.024(6) 0.045(7) -0.014(6) 0.006(5) 0.010(5)
C4 0.032(6) 0.025(6) 0.045(7) -0.009(6) 0.008(5) 0.007(5)
C5 0.050(7) 0.032(7) 0.036(6) 0.004(6) -0.013(6) -0.001(6)
C6 0.025(5) 0.035(7) 0.044(7) -0.015(6) 0.009(5) 0.000(5)
C7 0.040(6) 0.032(7) 0.043(7) 0.008(6) 0.003(6) -0.013(6)
C8 0.037(6) 0.034(7) 0.051(7) -0.008(6) 0.003(6) -0.004(6)
C9 0.068(8) 0.031(7) 0.062(8) 0.002(6) 0.005(6) -0.004(6)
C10 0.065(8) 0.050(8) 0.027(6) -0.002(5) 0.008(6) 0.009(7)
C11 0.083(9) 0.029(7) 0.052(7) 0.000(6) 0.016(6) -0.001(6)
C12 0.069(9) 0.034(8) 0.036(7) -0.004(6) 0.010(6) 0.014(6)
C13 0.113(11) 0.044(8) 0.057(8) 0.013(6) 0.031(7) 0.042(7)
C14 0.070(8) 0.045(8) 0.047(8) -0.003(6) 0.003(6) 0.029(6)
C15 0.090(8) 0.022(7) 0.083(9) 0.014(7) 0.018(8) 0.020(7)
C16 0.021(5) 0.029(6) 0.023(5) -0.003(5) 0.001(4) 0.008(5)
C17 0.024(6) 0.038(7) 0.029(6) -0.003(6) 0.004(5) 0.006(5)
C18 0.033(6) 0.046(7) 0.047(7) 0.001(6) 0.012(5) 0.000(5)
C19 0.052(7) 0.035(7) 0.055(7) 0.010(6) 0.005(6) -0.011(6)
C20 0.022(5) 0.045(7) 0.050(7) -0.004(6) -0.012(5) -0.006(5)
C21 0.020(5) 0.020(6) 0.034(6) -0.002(5) 0.003(5) -0.004(5)
C22 0.028(6) 0.032(7) 0.029(6) -0.008(5) -0.005(5) -0.007(5)
C23 0.029(6) 0.047(8) 0.042(7) 0.008(6) -0.004(5) -0.007(6)
C24 0.026(6) 0.044(8) 0.037(7) 0.002(6) 0.005(5) -0.009(5)
C25 0.026(5) 0.025(6) 0.048(7) -0.006(6) -0.002(5) -0.002(5)
C26 0.015(5) 0.044(8) 0.034(7) 0.005(6) 0.002(5) 0.002(5)
C27 0.007(5) 0.030(7) 0.061(8) -0.007(6) 0.005(5) -0.006(5)
C28 0.044(7) 0.041(8) 0.042(7) -0.002(6) -0.005(5) 0.000(6)
C29 0.045(7) 0.056(9) 0.050(7) -0.004(6) 0.006(5) -0.001(6)
C30 0.047(6) 0.050(7) 0.043(6) -0.010(6) -0.002(6) 0.007(7)
C31 0.051(7) 0.083(10) 0.018(6) 0.003(6) -0.015(5) 0.009(6)
C32 0.037(7) 0.037(7) 0.046(7) 0.019(6) -0.001(5) -0.003(6)
C33 0.041(7) 0.058(9) 0.094(9) 0.041(7) -0.024(7) -0.001(6)
C34 0.045(7) 0.057(8) 0.036(7) 0.014(6) -0.009(5) -0.001(6)
C35 0.051(8) 0.037(7) 0.080(8) 0.008(7) 0.003(6) 0.016(6)
C36 0.025(5) 0.014(6) 0.039(6) -0.003(5) 0.003(5) 0.008(5)
C37 0.040(7) 0.023(6) 0.028(6) 0.008(5) 0.009(5) -0.004(5)
C38 0.049(7) 0.036(7) 0.043(6) -0.010(5) 0.020(6) 0.002(6)
C39 0.025(6) 0.083(10) 0.057(7) -0.021(7) 0.001(5) 0.012(6)
C40 0.063(8) 0.037(7) 0.049(7) -0.009(6) -0.020(6) -0.016(6)

loop_
_atom_type_symbol
_atom_type_description
_atom_type_scat_dispersion_real
_atom_type_scat_dispersion_imag
_atom_type_scat_source
C C 0.0033 0.0016 'International Tables Vol C Tables 4.2.6.8 and 6.1.1.4'
H H 0.0000 0.0000 'International Tables Vol C Tables 4.2.6.8 and 6.1.1.4'
N N 0.0061 0.0033 'International Tables Vol C Tables 4.2.6.8 and 6.1.1.4'
O O 0.0106 0.0060 'International Tables Vol C Tables 4.2.6.8 and 6.1.1.4'
Cl Cl 0.1484 0.1585 'International Tables Vol C Tables 4.2.6.8 and 6.1.1.4'
Cr Cr 0.3209 0.6236 'International Tables Vol C Tables 4.2.6.8 and 6.1.1.4'

loop_
_geom_angle_atom_site_label_1
_geom_angle_atom_site_label_2
_geom_angle_atom_site_label_3
_geom_angle
_geom_angle_site_symmetry_1
_geom_angle_site_symmetry_3
_geom_angle_publ_flag
O2 Cr1 O1 91.7(3) . . ?
O2 Cr1 N1 152.9(3) . . ?
O1 Cr1 N1 89.5(3) . . ?
O2 Cr1 N2 91.1(3) . . ?
O1 Cr1 N2 164.4(3) . . ?
N1 Cr1 N2 81.2(3) . . ?
O2 Cr1 Cl1 100.48(19) . . ?
O1 Cr1 Cl1 95.0(2) . . ?
N1 Cr1 Cl1 106.4(2) . . ?
N2 Cr1 Cl1 99.5(2) . . ?
C1 O1 Cr1 127.3(6) . . ?
C21 O2 Cr1 128.5(6) . . ?
C7 N1 C16 118.8(8) . . ?
C7 N1 Cr1 124.0(7) . . ?
C16 N1 Cr1 117.1(6) . . ?
C27 N2 C36 117.4(7) . . ?
C27 N2 Cr1 125.5(6) . . ?
C36 N2 Cr1 116.7(5) . . ?
O1 C1 C6 122.4(9) . . ?
O1 C1 C2 118.0(9) . . ?
C6 C1 C2 119.5(9) . . ?
C3 C2 C1 115.7(9) . . ?
C3 C2 C8 121.1(9) . . ?
C1 C2 C8 122.8(9) . . ?
C2 C3 C4 126.0(8) . . ?
C2 C3 H3 117.0 . . ?
C4 C3 H3 117.0 . . ?
C5 C4 C3 116.2(9) . . ?
C5 C4 C12 123.2(9) . . ?
C3 C4 C12 120.5(8) . . ?
C4 C5 C6 121.4(9) . . ?
C4 C5 H5 119.3 . . ?
C6 C5 H5 119.3 . . ?
C1 C6 C5 121.0(9) . . ?
C1 C6 C7 122.4(10) . . ?
C5 C6 C7 116.4(9) . . ?
N1 C7 C6 125.3(9) . . ?
N1 C7 H7 117.4 . . ?
C6 C7 H7 117.4 . . ?
C2 C8 C10 111.9(8) . . ?
C2 C8 C9 109.2(8) . . ?
C10 C8 C9 109.4(8) . . ?
C2 C8 C11 112.9(9) . . ?
C10 C8 C11 105.7(8) . . ?
C9 C8 C11 107.6(8) . . ?
C8 C9 H9A 109.5 . . ?
C8 C9 H9B 109.5 . . ?
H9A C9 H9B 109.5 . . ?
C8 C9 H9C 109.5 . . ?
H9A C9 H9C 109.5 . . ?
H9B C9 H9C 109.5 . . ?
C8 C10 H10A 109.5 . . ?
C8 C10 H10B 109.5 . . ?
H10A C10 H10B 109.5 . . ?
C8 C10 H10C 109.5 . . ?
H10A C10 H10C 109.5 . . ?
H10B C10 H10C 109.5 . . ?
C8 C11 H11A 109.5 . . ?
C8 C11 H11B 109.5 . . ?
H11A C11 H11B 109.5 . . ?
C8 C11 H11C 109.5 . . ?
H11A C11 H11C 109.5 . . ?
H11B C11 H11C 109.5 . . ?
C13 C12 C4 113.3(9) . . ?
C13 C12 C14 110.5(8) . . ?
C4 C12 C14 109.2(8) . . ?
C13 C12 C15 107.8(9) . . ?
C4 C12 C15 106.7(8) . . ?
C14 C12 C15 109.2(8) . . ?
C12 C13 H13A 109.5 . . ?
C12 C13 H13B 109.5 . . ?
H13A C13 H13B 109.5 . . ?
C12 C13 H13C 109.5 . . ?
H13A C13 H13C 109.5 . . ?
H13B C13 H13C 109.5 . . ?
C12 C14 H14A 109.5 . . ?
C12 C14 H14B 109.5 . . ?
H14A C14 H14B 109.5 . . ?
C12 C14 H14C 109.5 . . ?
H14A C14 H14C 109.5 . . ?
H14B C14 H14C 109.5 . . ?
C12 C15 H15A 109.5 . . ?
C12 C15 H15B 109.5 . . ?
H15A C15 H15B 109.5 . . ?
C12 C15 H15C 109.5 . . ?
H15A C15 H15C 109.5 . . ?
H15B C15 H15C 109.5 . . ?
N1 C16 C36 106.3(7) . . ?
N1 C16 C17 112.3(7) . . ?
C36 C16 C17 114.6(7) . . ?
N1 C16 H16 107.8 . . ?
C36 C16 H16 107.8 . . ?
C17 C16 H16 107.8 . . ?
C20 C17 C19 108.6(8) . . ?
C20 C17 C18 109.3(7) . . ?
C19 C17 C18 107.9(8) . . ?
C20 C17 C16 112.3(7) . . ?
C19 C17 C16 110.1(8) . . ?
C18 C17 C16 108.7(7) . . ?
C17 C18 H18A 109.5 . . ?
C17 C18 H18B 109.5 . . ?
H18A C18 H18B 109.5 . . ?
C17 C18 H18C 109.5 . . ?
H18A C18 H18C 109.5 . . ?
H18B C18 H18C 109.5 . . ?
C17 C19 H19A 109.5 . . ?
C17 C19 H19B 109.5 . . ?
H19A C19 H19B 109.5 . . ?
C17 C19 H19C 109.5 . . ?
H19A C19 H19C 109.5 . . ?
H19B C19 H19C 109.5 . . ?
C17 C20 H20A 109.5 . . ?
C17 C20 H20B 109.5 . . ?
H20A C20 H20B 109.5 . . ?
C17 C20 H20C 109.5 . . ?
H20A C20 H20C 109.5 . . ?
H20B C20 H20C 109.5 . . ?
O2 C21 C26 123.0(8) . . ?
O2 C21 C22 116.6(8) . . ?
C26 C21 C22 120.3(9) . . ?
C23 C22 C21 115.9(9) . . ?
C23 C22 C28 122.9(9) . . ?
C21 C22 C28 121.2(9) . . ?
C22 C23 C24 125.1(9) . . ?
C22 C23 H23 117.4 . . ?
C24 C23 H23 117.4 . . ?
C25 C24 C23 117.7(10) . . ?
C25 C24 C32 121.2(10) . . ?
C23 C24 C32 121.1(9) . . ?
C24 C25 C26 120.8(9) . . ?
C24 C25 H25 119.6 . . ?
C26 C25 H25 119.6 . . ?
C21 C26 C25 120.3(9) . . ?
C21 C26 C27 122.4(9) . . ?
C25 C26 C27 117.2(10) . . ?
N2 C27 C26 125.7(9) . . ?
N2 C27 H27 117.2 . . ?
C26 C27 H27 117.2 . . ?
C22 C28 C30 111.3(8) . . ?
C22 C28 C31 111.9(8) . . ?
C30 C28 C31 106.4(8) . . ?
C22 C28 C29 110.4(8) . . ?
C30 C28 C29 109.9(8) . . ?
C31 C28 C29 106.8(8) . . ?
C28 C29 H29A 109.5 . . ?
C28 C29 H29B 109.5 . . ?
H29A C29 H29B 109.5 . . ?
C28 C29 H29C 109.5 . . ?
H29A C29 H29C 109.5 . . ?
H29B C29 H29C 109.5 . . ?
C28 C30 H30A 109.5 . . ?
C28 C30 H30B 109.5 . . ?
H30A C30 H30B 109.5 . . ?
C28 C30 H30C 109.5 . . ?
H30A C30 H30C 109.5 . . ?
H30B C30 H30C 109.5 . . ?
C28 C31 H31A 109.5 . . ?
C28 C31 H31B 109.5 . . ?
H31A C31 H31B 109.5 . . ?
C28 C31 H31C 109.5 . . ?
H31A C31 H31C 109.5 . . ?
H31B C31 H31C 109.5 . . ?
C24 C32 C35 114.2(8) . . ?
C24 C32 C33 109.5(8) . . ?
C35 C32 C33 108.0(8) . . ?
C24 C32 C34 109.7(8) . . ?
C35 C32 C34 108.4(8) . . ?
C33 C32 C34 106.8(7) . . ?
C32 C33 H33A 109.5 . . ?
C32 C33 H33B 109.5 . . ?
H33A C33 H33B 109.5 . . ?
C32 C33 H33C 109.5 . . ?
H33A C33 H33C 109.5 . . ?
H33B C33 H33C 109.5 . . ?
C32 C34 H34A 109.5 . . ?
C32 C34 H34B 109.5 . . ?
H34A C34 H34B 109.5 . . ?
C32 C34 H34C 109.5 . . ?
H34A C34 H34C 109.5 . . ?
H34B C34 H34C 109.5 . . ?
C32 C35 H35A 109.5 . . ?
C32 C35 H35B 109.5 . . ?
H35A C35 H35B 109.5 . . ?
C32 C35 H35C 109.5 . . ?
H35A C35 H35C 109.5 . . ?
H35B C35 H35C 109.5 . . ?
N2 C36 C16 107.0(7) . . ?
N2 C36 C37 116.4(7) . . ?
C16 C36 C37 113.9(7) . . ?
N2 C36 H36 106.3 . . ?
C16 C36 H36 106.3 . . ?
C37 C36 H36 106.3 . . ?
C38 C37 C39 110.2(7) . . ?
C38 C37 C40 107.2(8) . . ?
C39 C37 C40 109.9(8) . . ?
C38 C37 C36 107.6(7) . . ?
C39 C37 C36 111.9(7) . . ?
C40 C37 C36 109.9(7) . . ?
C37 C38 H38A 109.5 . . ?
C37 C38 H38B 109.5 . . ?
H38A C38 H38B 109.5 . . ?
C37 C38 H38C 109.5 . . ?
H38A C38 H38C 109.5 . . ?
H38B C38 H38C 109.5 . . ?
C37 C39 H39A 109.5 . . ?
C37 C39 H39B 109.5 . . ?
H39A C39 H39B 109.5 . . ?
C37 C39 H39C 109.5 . . ?
H39A C39 H39C 109.5 . . ?
H39B C39 H39C 109.5 . . ?
C37 C40 H40A 109.5 . . ?
C37 C40 H40B 109.5 . . ?
H40A C40 H40B 109.5 . . ?
C37 C40 H40C 109.5 . . ?
H40A C40 H40C 109.5 . . ?
H40B C40 H40C 109.5 . . ?

loop_
_geom_bond_atom_site_label_1
_geom_bond_atom_site_label_2
_geom_bond_distance
_geom_bond_site_symmetry_2
_geom_bond_publ_flag
Cr1 O2 1.879(6) . ?
Cr1 O1 1.889(6) . ?
Cr1 N1 1.978(8) . ?
Cr1 N2 1.978(7) . ?
Cr1 Cl1 2.239(3) . ?
O1 C1 1.336(9) . ?
O2 C21 1.348(10) . ?
N1 C7 1.319(10) . ?
N1 C16 1.491(10) . ?
N2 C27 1.299(9) . ?
N2 C36 1.521(10) . ?
C1 C6 1.386(13) . ?
C1 C2 1.432(12) . ?
C2 C3 1.395(12) . ?
C2 C8 1.512(12) . ?
C3 C4 1.398(11) . ?
C3 H3 0.9500 . ?
C4 C5 1.366(11) . ?
C4 C12 1.526(12) . ?
C5 C6 1.415(12) . ?
C5 H5 0.9500 . ?
C6 C7 1.441(12) . ?
C7 H7 0.9500 . ?
C8 C10 1.516(12) . ?
C8 C9 1.525(12) . ?
C8 C11 1.536(11) . ?
C9 H9A 0.9800 . ?
C9 H9B 0.9800 . ?
C9 H9C 0.9800 . ?
C10 H10A 0.9800 . ?
C10 H10B 0.9800 . ?
C10 H10C 0.9800 . ?
C11 H11A 0.9800 . ?
C11 H11B 0.9800 . ?
C11 H11C 0.9800 . ?
C12 C13 1.509(12) . ?
C12 C14 1.531(12) . ?
C12 C15 1.538(12) . ?
C13 H13A 0.9800 . ?
C13 H13B 0.9800 . ?
C13 H13C 0.9800 . ?
C14 H14A 0.9800 . ?
C14 H14B 0.9800 . ?
C14 H14C 0.9800 . ?
C15 H15A 0.9800 . ?
C15 H15B 0.9800 . ?
C15 H15C 0.9800 . ?
C16 C36 1.557(11) . ?
C16 C17 1.562(10) . ?
C16 H16 1.0000 . ?
C17 C20 1.521(11) . ?
C17 C19 1.533(11) . ?
C17 C18 1.541(11) . ?
C18 H18A 0.9800 . ?
C18 H18B 0.9800 . ?
C18 H18C 0.9800 . ?
C19 H19A 0.9800 . ?
C19 H19B 0.9800 . ?
C19 H19C 0.9800 . ?
C20 H20A 0.9800 . ?
C20 H20B 0.9800 . ?
C20 H20C 0.9800 . ?
C21 C26 1.395(11) . ?
C21 C22 1.454(11) . ?
C22 C23 1.387(12) . ?
C22 C28 1.518(12) . ?
C23 C24 1.417(12) . ?
C23 H23 0.9500 . ?
C24 C25 1.371(11) . ?
C24 C32 1.518(13) . ?
C25 C26 1.436(12) . ?
C25 H25 0.9500 . ?
C26 C27 1.439(11) . ?
C27 H27 0.9500 . ?
C28 C30 1.523(12) . ?
C28 C31 1.527(11) . ?
C28 C29 1.561(11) . ?
C29 H29A 0.9800 . ?
C29 H29B 0.9800 . ?
C29 H29C 0.9800 . ?
C30 H30A 0.9800 . ?
C30 H30B 0.9800 . ?
C30 H30C 0.9800 . ?
C31 H31A 0.9800 . ?
C31 H31B 0.9800 . ?
C31 H31C 0.9800 . ?
C32 C35 1.519(12) . ?
C32 C33 1.541(12) . ?
C32 C34 1.554(11) . ?
C33 H33A 0.9800 . ?
C33 H33B 0.9800 . ?
C33 H33C 0.9800 . ?
C34 H34A 0.9800 . ?
C34 H34B 0.9800 . ?
C34 H34C 0.9800 . ?
C35 H35A 0.9800 . ?
C35 H35B 0.9800 . ?
C35 H35C 0.9800 . ?
C36 C37 1.575(11) . ?
C36 H36 1.0000 . ?
C37 C38 1.525(10) . ?
C37 C39 1.532(11) . ?
C37 C40 1.546(11) . ?
C38 H38A 0.9800 . ?
C38 H38B 0.9800 . ?
C38 H38C 0.9800 . ?
C39 H39A 0.9800 . ?
C39 H39B 0.9800 . ?
C39 H39C 0.9800 . ?
C40 H40A 0.9800 . ?
C40 H40B 0.9800 . ?
C40 H40C 0.9800 . ?
